data_4300041
loop_
_publ_author_name
'Eva M. Barranco'
'Olga Crespo'
'M. Concepci\'on Gimeno'
'Antonio Laguna'
'Peter G. Jones'
'Birte Ahrens'

_publ_section_title
;
Gold and Silver Complexes with the Ferrocenyl Phosphine FcCH2PPh2 [Fc =
(\h5-C5H5)Fe(\h5-C5H4)]
;
_journal_name_full 'Inorganic Chemistry'
_journal_page_first 680
_journal_page_last 687
_journal_paper_doi 10.1021/ic9905446
_journal_volume 39
_journal_year 2000
_chemical_formula_sum 'C29 H21 Au F5 Fe P'
_chemical_formula_weight 748.24
_space_group_IT_number 2
_symmetry_cell_setting triclinic
_symmetry_space_group_name_Hall '-P 1'
_symmetry_space_group_name_H-M 'P -1'
_atom_sites_solution_hydrogens geom
_atom_sites_solution_primary Patterson
_atom_sites_solution_secondary difmap
_audit_creation_method SHELXL
_cell_angle_alpha 115.374(14)
_cell_angle_beta 109.135(12)
_cell_angle_gamma 94.918(14)
_cell_formula_units_Z 2
_cell_length_a 10.9599(18)
_cell_length_b 11.049(2)
_cell_length_c 12.5618(18)
_cell_measurement_reflns_used 62
_cell_measurement_temperature 173(2)
_cell_measurement_theta_max 12.5
_cell_measurement_theta_min 3.5
_cell_volume 1252.1(4)
_computing_cell_refinement 'Siemens XSCANS'
_computing_data_collection 'Siemens XSCANS'
_computing_data_reduction 'Siemens XSCANS'
_computing_molecular_graphics 'Siemens XP'
_computing_publication_material SHELXL-93
_computing_structure_refinement 'SHELXL-93 (Sheldrick, 1993)'
_computing_structure_solution 'SHELXS-86 (Sheldrick, 1990)'
_diffrn_ambient_temperature 173(2)
_diffrn_measurement_device 'Siemens P4'
_diffrn_measurement_method \w-scans
_diffrn_radiation_monochromator graphite
_diffrn_radiation_source 'fine-focus sealed tube'
_diffrn_radiation_type MoK\a
_diffrn_radiation_wavelength 0.71073
_diffrn_reflns_av_R_equivalents 0.0145
_diffrn_reflns_av_sigmaI/netI 0.0605
_diffrn_reflns_limit_h_max 12
_diffrn_reflns_limit_h_min -12
_diffrn_reflns_limit_k_max 11
_diffrn_reflns_limit_k_min -11
_diffrn_reflns_limit_l_max 13
_diffrn_reflns_limit_l_min -14
_diffrn_reflns_number 4199
_diffrn_reflns_theta_max 25.00
_diffrn_reflns_theta_min 3.07
_diffrn_standards_decay_% 0
_diffrn_standards_interval_count 247
_diffrn_standards_number 3
_exptl_absorpt_coefficient_mu 6.550
_exptl_absorpt_correction_T_max 0.922
_exptl_absorpt_correction_T_min 0.705
_exptl_absorpt_correction_type psi-scans
_exptl_crystal_colour yellow
_exptl_crystal_density_diffrn 1.985
_exptl_crystal_description prism
_exptl_crystal_F_000 720
_exptl_crystal_size_max 0.38
_exptl_crystal_size_mid 0.21
_exptl_crystal_size_min 0.17
_refine_diff_density_max 0.908
_refine_diff_density_min -0.841
_refine_diff_density_rms 0.111
_refine_ls_extinction_coef 0.00063(13)
_refine_ls_extinction_expression Fc^*^=kFc[1+0.001xFc^2^\l^3^/sin(2\q)]^-1/4^
_refine_ls_extinction_method SHELXL
_refine_ls_goodness_of_fit_all 0.888
_refine_ls_goodness_of_fit_obs 0.963
_refine_ls_hydrogen_treatment riding
_refine_ls_matrix_type full
_refine_ls_number_parameters 335
_refine_ls_number_reflns 4158
_refine_ls_number_restraints 93
_refine_ls_restrained_S_all 0.879
_refine_ls_restrained_S_obs 0.952
_refine_ls_R_factor_all 0.0437
_refine_ls_R_factor_obs 0.0298
_refine_ls_shift/esd_max 0.001
_refine_ls_shift/esd_mean 0.000
_refine_ls_structure_factor_coef Fsqd
_refine_ls_weighting_details 'w=1/[\s^2^(Fo^2^)+(0.0207P)^2^] where P=(Fo^2^+2Fc^2^)/3'
_refine_ls_weighting_scheme calc
_refine_ls_wR_factor_all 0.0522
_refine_ls_wR_factor_obs 0.0503
_reflns_number_observed 3341
_reflns_number_total 4158
_reflns_observed_criterion >2sigma(I)
_cod_depositor_comments
;
The following automatic conversions were performed:

'_refine_ls_weighting_scheme' value 'calc
w=1/[\s^2^(Fo^2^)+(0.0207P)^2^] where P=(Fo^2^+2Fc^2^)/3' was changed
to 'calc'. New tag '_refine_ls_weighting_details' was created. The
value of the new tag was set to 'w=1/[\s^2^(Fo^2^)+(0.0207P)^2^]
where P=(Fo^2^+2Fc^2^)/3'.

Automatic conversion script
Id: cif_fix_values 3143 2015-03-26 13:38:13Z robertas 

The following automatic conversions were performed:

'_geom_angle_publ_flag' value 'Y' changed to 'y' according to the
built-in table from CIF Core dictionary named 'cif_core.dic' version
2.4.5 from 2014-11-21 (7 times).

Automatic conversion script
Id: cif_fix_values 6452 2018-10-05 10:23:21Z andrius 
;
_cod_database_code 4300041

loop_
_symmetry_equiv_pos_as_xyz
'x, y, z'
'-x, -y, -z'

loop_
_atom_site_aniso_label
_atom_site_aniso_U_11
_atom_site_aniso_U_22
_atom_site_aniso_U_33
_atom_site_aniso_U_23
_atom_site_aniso_U_13
_atom_site_aniso_U_12
Au 0.03161(13) 0.03575(15) 0.02705(13) 0.01952(11) 0.01441(10) 0.00981(10)
Fe 0.0212(4) 0.0359(5) 0.0239(5) 0.0178(4) 0.0092(4) 0.0092(4)
P 0.0236(8) 0.0352(9) 0.0247(8) 0.0189(7) 0.0106(7) 0.0098(7)
C1 0.022(3) 0.047(4) 0.030(3) 0.027(3) 0.009(3) 0.017(3)
C11 0.041(3) 0.028(3) 0.024(3) 0.016(3) 0.017(3) 0.010(3)
C12 0.037(3) 0.039(4) 0.031(3) 0.016(3) 0.015(3) 0.007(3)
C13 0.041(4) 0.036(4) 0.032(4) 0.010(3) 0.018(3) -0.001(3)
C14 0.069(4) 0.028(4) 0.030(4) 0.012(3) 0.027(3) 0.002(3)
C15 0.056(4) 0.038(4) 0.023(3) 0.016(3) 0.015(3) 0.009(3)
C16 0.041(3) 0.026(3) 0.028(3) 0.014(3) 0.015(3) 0.006(3)
F1 0.037(2) 0.065(3) 0.057(2) 0.038(2) 0.0202(18) 0.0142(18)
F2 0.052(2) 0.061(3) 0.053(2) 0.023(2) 0.030(2) -0.0030(19)
F3 0.091(3) 0.055(2) 0.048(2) 0.034(2) 0.035(2) 0.002(2)
F4 0.082(3) 0.058(3) 0.041(2) 0.037(2) 0.026(2) 0.033(2)
F5 0.047(2) 0.066(3) 0.051(2) 0.039(2) 0.0273(19) 0.0257(19)
C21 0.019(3) 0.039(3) 0.024(3) 0.018(3) 0.010(2) 0.010(2)
C22 0.030(3) 0.046(4) 0.034(3) 0.021(3) 0.013(3) 0.016(3)
C23 0.034(4) 0.067(5) 0.030(4) 0.018(4) 0.007(3) 0.010(3)
C24 0.042(4) 0.055(4) 0.032(4) 0.004(3) 0.018(3) -0.010(3)
C25 0.049(4) 0.039(4) 0.049(4) 0.017(3) 0.030(3) 0.008(3)
C26 0.030(3) 0.046(4) 0.045(4) 0.028(3) 0.016(3) 0.009(3)
C31 0.015(3) 0.042(3) 0.019(3) 0.014(3) 0.004(2) 0.004(3)
C32 0.022(3) 0.044(4) 0.033(3) 0.015(3) 0.013(3) 0.008(3)
C33 0.033(3) 0.053(4) 0.039(4) 0.009(3) 0.015(3) 0.008(3)
C34 0.033(4) 0.076(5) 0.024(4) 0.011(3) 0.011(3) 0.000(4)
C35 0.038(4) 0.077(5) 0.034(4) 0.030(4) 0.018(3) 0.005(4)
C36 0.033(3) 0.054(4) 0.036(4) 0.028(3) 0.015(3) 0.005(3)
C41 0.014(3) 0.039(3) 0.029(3) 0.022(3) 0.007(2) 0.011(2)
C42 0.027(3) 0.037(3) 0.027(3) 0.017(3) 0.008(3) 0.006(3)
C43 0.039(4) 0.046(4) 0.036(4) 0.028(3) 0.020(3) 0.018(3)
C44 0.035(3) 0.049(4) 0.019(3) 0.018(3) 0.011(3) 0.016(3)
C45 0.018(3) 0.041(3) 0.028(3) 0.021(3) 0.004(2) 0.007(2)
C51 0.031(3) 0.054(4) 0.028(3) 0.025(3) 0.012(3) 0.019(3)
C52 0.030(3) 0.044(4) 0.029(3) 0.019(3) -0.001(3) 0.010(3)
C53 0.018(3) 0.068(4) 0.045(4) 0.037(3) 0.010(3) 0.020(3)
C54 0.046(4) 0.055(4) 0.037(4) 0.023(3) 0.018(3) 0.027(3)
C55 0.037(3) 0.045(4) 0.034(4) 0.025(3) 0.008(3) 0.013(3)

loop_
_atom_site_label
_atom_site_type_symbol
_atom_site_fract_x
_atom_site_fract_y
_atom_site_fract_z
_atom_site_U_iso_or_equiv
_atom_site_thermal_displace_type
_atom_site_occupancy
_atom_site_calc_flag
_atom_site_refinement_flags
_atom_site_disorder_group
Au Au 0.73830(2) 0.57539(3) 0.71073(2) 0.02897(9) Uani 1 d . .
Fe Fe 0.40066(7) 0.89117(8) 0.65902(7) 0.0255(2) Uani 1 d . .
P P 0.77824(14) 0.71661(16) 0.62930(14) 0.0257(3) Uani 1 d . .
C1 C 0.6292(5) 0.7722(6) 0.5724(5) 0.0296(13) Uani 1 d U .
H1A H 0.6537 0.8490 0.5561 0.036 Uiso 1 calc R .
H1B H 0.5626 0.6940 0.4901 0.036 Uiso 1 calc R .
C11 C 0.6990(5) 0.4640(5) 0.7981(5) 0.0288(13) Uani 1 d DU .
C12 C 0.5786(5) 0.4469(5) 0.8103(5) 0.0354(14) Uani 1 d DU .
C13 C 0.5529(6) 0.3838(6) 0.8764(5) 0.0391(15) Uani 1 d DU .
C14 C 0.6506(6) 0.3349(6) 0.9353(5) 0.0415(15) Uani 1 d DU .
C15 C 0.7704(6) 0.3478(6) 0.9244(5) 0.0388(15) Uani 1 d DU .
C16 C 0.7920(6) 0.4115(6) 0.8552(5) 0.0311(13) Uani 1 d DU .
F1 F 0.4797(3) 0.4949(4) 0.7570(3) 0.0493(9) Uani 1 d D .
F2 F 0.4339(3) 0.3685(4) 0.8860(3) 0.0558(10) Uani 1 d D .
F3 F 0.6283(4) 0.2750(4) 1.0027(3) 0.0598(11) Uani 1 d D .
F4 F 0.8643(4) 0.2961(4) 0.9778(3) 0.0543(10) Uani 1 d D .
F5 F 0.9123(3) 0.4200(4) 0.8472(3) 0.0473(9) Uani 1 d D .
C21 C 0.9132(5) 0.8726(6) 0.7491(5) 0.0255(12) Uani 1 d U .
C22 C 1.0162(5) 0.8610(6) 0.8405(5) 0.0361(14) Uani 1 d U .
H22 H 1.0113 0.7754 0.8418 0.043 Uiso 1 calc R .
C23 C 1.1274(6) 0.9736(8) 0.9309(6) 0.0480(17) Uani 1 d U .
H23 H 1.1978 0.9644 0.9930 0.058 Uiso 1 calc R .
C24 C 1.1350(6) 1.0969(7) 0.9299(6) 0.0506(18) Uani 1 d U .
H24 H 1.2112 1.1733 0.9908 0.061 Uiso 1 calc R .
C25 C 1.0324(6) 1.1107(7) 0.8409(6) 0.0445(16) Uani 1 d U .
H25 H 1.0371 1.1973 0.8417 0.053 Uiso 1 calc R .
C26 C 0.9224(6) 0.9992(6) 0.7502(6) 0.0382(15) Uani 1 d U .
H26 H 0.8526 1.0093 0.6883 0.046 Uiso 1 calc R .
C31 C 0.8220(5) 0.6419(5) 0.4912(5) 0.0267(13) Uani 1 d DU .
C32 C 0.8322(5) 0.5074(6) 0.4426(5) 0.0338(14) Uani 1 d DU .
H32 H 0.8177 0.4539 0.4819 0.041 Uiso 1 calc R .
C33 C 0.8635(5) 0.4505(7) 0.3369(6) 0.0473(16) Uani 1 d DU .
H33 H 0.8696 0.3572 0.3027 0.057 Uiso 1 calc R .
C34 C 0.8860(6) 0.5279(7) 0.2807(6) 0.0508(18) Uani 1 d DU .
H34 H 0.9089 0.4884 0.2086 0.061 Uiso 1 calc R .
C35 C 0.8755(6) 0.6614(8) 0.3282(6) 0.0485(17) Uani 1 d DU .
H35 H 0.8896 0.7137 0.2878 0.058 Uiso 1 calc R .
C36 C 0.8444(5) 0.7212(6) 0.4344(5) 0.0385(15) Uani 1 d DU .
H36 H 0.8385 0.8146 0.4682 0.046 Uiso 1 calc R .
C41 C 0.5679(5) 0.8199(6) 0.6689(5) 0.0248(12) Uani 1 d U .
C42 C 0.4714(5) 0.7319(6) 0.6750(5) 0.0311(13) Uani 1 d U .
H42 H 0.4318 0.6357 0.6161 0.037 Uiso 1 calc R .
C43 C 0.4439(6) 0.8115(6) 0.7837(5) 0.0357(14) Uani 1 d U .
H43 H 0.3837 0.7776 0.8107 0.043 Uiso 1 calc R .
C44 C 0.5209(5) 0.9488(6) 0.8443(5) 0.0332(14) Uani 1 d U .
H44 H 0.5214 1.0243 0.9190 0.040 Uiso 1 calc R .
C45 C 0.5989(5) 0.9557(6) 0.7742(5) 0.0287(13) Uani 1 d U .
H45 H 0.6603 1.0363 0.7942 0.034 Uiso 1 calc R .
C51 C 0.3325(5) 0.9079(6) 0.4953(5) 0.0353(14) Uani 1 d DU .
H51 H 0.3722 0.8882 0.4349 0.042 Uiso 1 calc R .
C52 C 0.2329(5) 0.8126(6) 0.4909(5) 0.0374(14) Uani 1 d DU .
H52 H 0.1946 0.7175 0.4276 0.045 Uiso 1 calc R .
C53 C 0.2011(5) 0.8856(7) 0.5982(6) 0.0400(15) Uani 1 d DU .
H53 H 0.1367 0.8477 0.6189 0.048 Uiso 1 calc R .
C54 C 0.2809(6) 1.0229(7) 0.6686(6) 0.0441(16) Uani 1 d DU .
H54 H 0.2803 1.0937 0.7455 0.053 Uiso 1 calc R .
C55 C 0.3620(6) 1.0379(6) 0.6059(5) 0.0378(14) Uani 1 d DU .
H55 H 0.4253 1.1206 0.6329 0.045 Uiso 1 calc R .

loop_
_atom_type_symbol
_atom_type_description
_atom_type_scat_dispersion_real
_atom_type_scat_dispersion_imag
_atom_type_scat_source
C C 0.0033 0.0016 'International Tables Vol C Tables 4.2.6.8 and 6.1.1.4'
H H 0.0000 0.0000 'International Tables Vol C Tables 4.2.6.8 and 6.1.1.4'
F F 0.0171 0.0103 'International Tables Vol C Tables 4.2.6.8 and 6.1.1.4'
P P 0.1023 0.0942 'International Tables Vol C Tables 4.2.6.8 and 6.1.1.4'
Fe Fe 0.3463 0.8444 'International Tables Vol C Tables 4.2.6.8 and 6.1.1.4'
Au Au -2.0133 8.8022 'International Tables Vol C Tables 4.2.6.8 and 6.1.1.4'

loop_
_geom_angle_atom_site_label_1
_geom_angle_atom_site_label_2
_geom_angle_atom_site_label_3
_geom_angle
_geom_angle_site_symmetry_1
_geom_angle_site_symmetry_3
_geom_angle_publ_flag
C11 Au P 174.33(15) . . y
C45 Fe C55 106.0(2) . . ?
C45 Fe C44 41.3(2) . . ?
C55 Fe C44 120.0(2) . . ?
C45 Fe C54 122.8(2) . . ?
C55 Fe C54 40.6(2) . . ?
C44 Fe C54 106.2(2) . . ?
C45 Fe C51 120.9(2) . . ?
C55 Fe C51 40.8(2) . . ?
C44 Fe C51 156.3(2) . . ?
C54 Fe C51 68.3(2) . . ?
C45 Fe C42 68.5(2) . . ?
C55 Fe C42 161.6(2) . . ?
C44 Fe C42 68.1(2) . . ?
C54 Fe C42 157.1(2) . . ?
C51 Fe C42 125.8(2) . . ?
C45 Fe C41 41.0(2) . . ?
C55 Fe C41 123.9(2) . . ?
C44 Fe C41 69.0(2) . . ?
C54 Fe C41 160.2(2) . . ?
C51 Fe C41 108.0(2) . . ?
C42 Fe C41 40.6(2) . . ?
C45 Fe C52 157.3(2) . . ?
C55 Fe C52 68.4(2) . . ?
C44 Fe C52 160.8(2) . . ?
C54 Fe C52 68.1(2) . . ?
C51 Fe C52 40.6(2) . . ?
C42 Fe C52 109.6(2) . . ?
C41 Fe C52 122.6(2) . . ?
C45 Fe C53 159.7(2) . . ?
C55 Fe C53 67.9(2) . . ?
C44 Fe C53 123.5(2) . . ?
C54 Fe C53 40.1(2) . . ?
C51 Fe C53 68.0(2) . . ?
C42 Fe C53 123.3(2) . . ?
C41 Fe C53 158.4(2) . . ?
C52 Fe C53 40.5(2) . . ?
C45 Fe C43 68.5(2) . . ?
C55 Fe C43 155.4(2) . . ?
C44 Fe C43 40.1(2) . . ?
C54 Fe C43 120.9(2) . . ?
C51 Fe C43 162.6(2) . . ?
C42 Fe C43 40.6(2) . . ?
C41 Fe C43 68.5(2) . . ?
C52 Fe C43 125.8(2) . . ?
C53 Fe C43 108.6(2) . . ?
C21 P C31 105.3(2) . . y
C21 P C1 107.3(3) . . y
C31 P C1 104.0(2) . . y
C21 P Au 112.12(18) . . y
C31 P Au 116.78(18) . . y
C1 P Au 110.64(18) . . y
C41 C1 P 111.4(3) . . y
C16 C11 C12 115.7(5) . . ?
C16 C11 Au 122.8(4) . . ?
C12 C11 Au 121.3(4) . . ?
F1 C12 C13 116.6(5) . . ?
F1 C12 C11 120.3(5) . . ?
C13 C12 C11 123.1(5) . . ?
F2 C13 C12 121.6(6) . . ?
F2 C13 C14 119.0(5) . . ?
C12 C13 C14 119.5(5) . . ?
F3 C14 C15 120.1(5) . . ?
F3 C14 C13 120.4(5) . . ?
C15 C14 C13 119.5(5) . . ?
F4 C15 C14 119.8(5) . . ?
F4 C15 C16 121.0(5) . . ?
C14 C15 C16 119.1(6) . . ?
F5 C16 C11 120.7(5) . . ?
F5 C16 C15 116.2(5) . . ?
C11 C16 C15 123.0(5) . . ?
C22 C21 C26 118.5(5) . . ?
C22 C21 P 117.2(4) . . ?
C26 C21 P 124.2(4) . . ?
C21 C22 C23 120.7(6) . . ?
C24 C23 C22 120.0(6) . . ?
C23 C24 C25 120.0(6) . . ?
C24 C25 C26 120.4(6) . . ?
C25 C26 C21 120.5(6) . . ?
C32 C31 C36 120.2(5) . . ?
C32 C31 P 119.9(4) . . ?
C36 C31 P 119.9(4) . . ?
C31 C32 C33 119.8(6) . . ?
C34 C33 C32 120.3(6) . . ?
C35 C34 C33 120.2(6) . . ?
C34 C35 C36 120.7(6) . . ?
C35 C36 C31 118.8(6) . . ?
C42 C41 C45 107.3(5) . . ?
C42 C41 C1 124.6(5) . . ?
C45 C41 C1 128.0(5) . . ?
C42 C41 Fe 69.6(3) . . ?
C45 C41 Fe 68.9(3) . . ?
C1 C41 Fe 129.4(3) . . ?
C41 C42 C43 108.7(5) . . ?
C41 C42 Fe 69.8(3) . . ?
C43 C42 Fe 70.2(3) . . ?
C44 C43 C42 108.0(5) . . ?
C44 C43 Fe 69.1(3) . . ?
C42 C43 Fe 69.3(3) . . ?
C43 C44 C45 108.3(5) . . ?
C43 C44 Fe 70.8(3) . . ?
C45 C44 Fe 69.2(3) . . ?
C41 C45 C44 107.7(5) . . ?
C41 C45 Fe 70.1(3) . . ?
C44 C45 Fe 69.5(3) . . ?
C55 C51 C52 107.8(5) . . ?
C55 C51 Fe 69.1(3) . . ?
C52 C51 Fe 70.0(3) . . ?
C53 C52 C51 107.5(5) . . ?
C53 C52 Fe 69.8(3) . . ?
C51 C52 Fe 69.3(3) . . ?
C54 C53 C52 108.4(5) . . ?
C54 C53 Fe 69.3(3) . . ?
C52 C53 Fe 69.7(3) . . ?
C53 C54 C55 108.3(5) . . ?
C53 C54 Fe 70.6(3) . . ?
C55 C54 Fe 69.5(3) . . ?
C54 C55 C51 108.0(5) . . ?
C54 C55 Fe 69.9(3) . . ?
C51 C55 Fe 70.1(3) . . ?

loop_
_geom_bond_atom_site_label_1
_geom_bond_atom_site_label_2
_geom_bond_distance
_geom_bond_site_symmetry_2
_geom_bond_publ_flag
Au C11 2.0702(52) . y
Au P 2.2840(15) . y
Fe C45 2.0278(50) . ?
Fe C55 2.0283(57) . ?
Fe C44 2.0329(52) . ?
Fe C54 2.0340(58) . ?
Fe C51 2.0413(53) . ?
Fe C42 2.0422(57) . ?
Fe C41 2.0436(48) . ?
Fe C52 2.0506(52) . ?
Fe C53 2.0519(51) . ?
Fe C43 2.0540(55) . ?
P C21 1.8177(55) . y
P C31 1.8188(51) . y
P C1 1.8278(50) . y
C1 C41 1.4978(66) . y
C11 C16 1.3662(68) . ?
C11 C12 1.3840(66) . ?
C12 F1 1.3534(60) . ?
C12 C13 1.3665(70) . ?
C13 F2 1.3519(59) . ?
C13 C14 1.3817(73) . ?
C14 F3 1.3434(60) . ?
C14 C15 1.3659(71) . ?
C15 F4 1.3456(62) . ?
C15 C16 1.3922(68) . ?
C16 F5 1.3537(57) . ?
C21 C22 1.3820(69) . ?
C21 C26 1.3873(76) . ?
C22 C23 1.3940(80) . ?
C23 C24 1.3622(89) . ?
C24 C25 1.3750(85) . ?
C25 C26 1.3823(77) . ?
C31 C32 1.3744(68) . ?
C31 C36 1.3967(66) . ?
C32 C33 1.3767(69) . ?
C33 C34 1.3736(76) . ?
C34 C35 1.3656(78) . ?
C35 C36 1.3834(70) . ?
C41 C42 1.4175(69) . ?
C41 C45 1.4257(72) . ?
C42 C43 1.4203(71) . ?
C43 C44 1.4007(76) . ?
C44 C45 1.4325(69) . ?
C51 C55 1.4192(71) . ?
C51 C52 1.4199(70) . ?
C52 C53 1.4189(71) . ?
C53 C54 1.4011(81) . ?
C54 C55 1.4090(72) . ?

loop_
_geom_torsion_atom_site_label_1
_geom_torsion_atom_site_label_2
_geom_torsion_atom_site_label_3
_geom_torsion_atom_site_label_4
_geom_torsion
_geom_torsion_site_symmetry_1
_geom_torsion_site_symmetry_2
_geom_torsion_site_symmetry_3
_geom_torsion_site_symmetry_4
_geom_torsion_publ_flag
C11 Au P C21 57.1(16) . . . . ?
C11 Au P C31 178.7(16) . . . . ?
C11 Au P C1 -62.6(16) . . . . ?
C21 P C1 C41 -76.3(4) . . . . ?
C31 P C1 C41 172.5(4) . . . . ?
Au P C1 C41 46.3(4) . . . . ?
P Au C11 C16 -116.8(15) . . . . ?
P Au C11 C12 58.3(18) . . . . ?
C16 C11 C12 F1 -179.8(5) . . . . ?
Au C11 C12 F1 4.7(6) . . . . ?
C16 C11 C12 C13 0.9(6) . . . . ?
Au C11 C12 C13 -174.6(4) . . . . ?
F1 C12 C13 F2 1.0(7) . . . . ?
C11 C12 C13 F2 -179.8(5) . . . . ?
F1 C12 C13 C14 -178.8(5) . . . . ?
C11 C12 C13 C14 0.5(7) . . . . ?
F2 C13 C14 F3 -1.0(8) . . . . ?
C12 C13 C14 F3 178.7(4) . . . . ?
F2 C13 C14 C15 178.9(5) . . . . ?
C12 C13 C14 C15 -1.3(8) . . . . ?
F3 C14 C15 F4 2.2(9) . . . . ?
C13 C14 C15 F4 -177.7(5) . . . . ?
F3 C14 C15 C16 -179.4(5) . . . . ?
C13 C14 C15 C16 0.7(9) . . . . ?
C12 C11 C16 F5 178.7(4) . . . . ?
Au C11 C16 F5 -5.8(7) . . . . ?
C12 C11 C16 C15 -1.6(8) . . . . ?
Au C11 C16 C15 173.9(4) . . . . ?
F4 C15 C16 F5 -1.1(8) . . . . ?
C14 C15 C16 F5 -179.5(5) . . . . ?
F4 C15 C16 C11 179.2(5) . . . . ?
C14 C15 C16 C11 0.8(9) . . . . ?
C31 P C21 C22 -94.9(4) . . . . ?
C1 P C21 C22 154.8(4) . . . . ?
Au P C21 C22 33.1(4) . . . . ?
C31 P C21 C26 81.6(5) . . . . ?
C1 P C21 C26 -28.7(5) . . . . ?
Au P C21 C26 -150.4(4) . . . . ?
C26 C21 C22 C23 -0.6(8) . . . . ?
P C21 C22 C23 176.1(4) . . . . ?
C21 C22 C23 C24 0.2(9) . . . . ?
C22 C23 C24 C25 0.8(9) . . . . ?
C23 C24 C25 C26 -1.4(9) . . . . ?
C24 C25 C26 C21 1.0(9) . . . . ?
C22 C21 C26 C25 0.0(8) . . . . ?
P C21 C26 C25 -176.4(4) . . . . ?
C21 P C31 C32 123.8(4) . . . . ?
C1 P C31 C32 -123.5(4) . . . . ?
Au P C31 C32 -1.3(4) . . . . ?
C21 P C31 C36 -56.5(5) . . . . ?
C1 P C31 C36 56.2(5) . . . . ?
Au P C31 C36 178.4(3) . . . . ?
C36 C31 C32 C33 -0.6(7) . . . . ?
P C31 C32 C33 179.1(4) . . . . ?
C31 C32 C33 C34 0.7(8) . . . . ?
C32 C33 C34 C35 -1.0(9) . . . . ?
C33 C34 C35 C36 1.1(9) . . . . ?
C34 C35 C36 C31 -1.0(9) . . . . ?
C32 C31 C36 C35 0.7(8) . . . . ?
P C31 C36 C35 -179.0(4) . . . . ?
P C1 C41 C42 -88.1(6) . . . . ?
P C1 C41 C45 87.8(6) . . . . ?
P C1 C41 Fe -179.3(3) . . . . ?
C45 Fe C41 C42 118.9(4) . . . . ?
C55 Fe C41 C42 -166.7(3) . . . . ?
C44 Fe C41 C42 80.5(3) . . . . ?
C54 Fe C41 C42 159.7(6) . . . . ?
C51 Fe C41 C42 -124.5(3) . . . . ?
C42 Fe C41 C42 0.000(3) . . . . ?
C52 Fe C41 C42 -82.2(4) . . . . ?
C53 Fe C41 C42 -49.0(7) . . . . ?
C43 Fe C41 C42 37.4(3) . . . . ?
C45 Fe C41 C45 0.000(4) . . . . ?
C55 Fe C41 C45 74.4(4) . . . . ?
C44 Fe C41 C45 -38.3(3) . . . . ?
C54 Fe C41 C45 40.9(8) . . . . ?
C51 Fe C41 C45 116.7(3) . . . . ?
C42 Fe C41 C45 -118.9(4) . . . . ?
C52 Fe C41 C45 158.9(3) . . . . ?
C53 Fe C41 C45 -167.8(5) . . . . ?
C43 Fe C41 C45 -81.5(3) . . . . ?
C45 Fe C41 C1 -122.5(6) . . . . ?
C55 Fe C41 C1 -48.0(6) . . . . ?
C44 Fe C41 C1 -160.8(6) . . . . ?
C54 Fe C41 C1 -81.6(8) . . . . ?
C51 Fe C41 C1 -5.8(6) . . . . ?
C42 Fe C41 C1 118.7(6) . . . . ?
C52 Fe C41 C1 36.5(6) . . . . ?
C53 Fe C41 C1 69.7(8) . . . . ?
C43 Fe C41 C1 156.0(6) . . . . ?
C45 C41 C42 C43 -0.7(6) . . . . ?
C1 C41 C42 C43 175.9(5) . . . . ?
Fe C41 C42 C43 -59.6(4) . . . . ?
C45 C41 C42 Fe 58.8(3) . . . . ?
C1 C41 C42 Fe -124.5(5) . . . . ?
Fe C41 C42 Fe 0.000(2) . . . . ?
C45 Fe C42 C41 -38.1(3) . . . . ?
C55 Fe C42 C41 37.4(8) . . . . ?
C44 Fe C42 C41 -82.8(3) . . . . ?
C54 Fe C42 C41 -162.4(5) . . . . ?
C51 Fe C42 C41 75.2(4) . . . . ?
C41 Fe C42 C41 0.000(3) . . . . ?
C52 Fe C42 C41 117.7(3) . . . . ?
C53 Fe C42 C41 160.6(3) . . . . ?
C43 Fe C42 C41 -119.7(5) . . . . ?
C45 Fe C42 C43 81.6(3) . . . . ?
C55 Fe C42 C43 157.1(7) . . . . ?
C44 Fe C42 C43 37.0(3) . . . . ?
C54 Fe C42 C43 -42.7(7) . . . . ?
C51 Fe C42 C43 -165.1(3) . . . . ?
C41 Fe C42 C43 119.7(5) . . . . ?
C52 Fe C42 C43 -122.6(3) . . . . ?
C53 Fe C42 C43 -79.7(4) . . . . ?
C43 Fe C42 C43 0.000(8) . . . . ?
C41 C42 C43 C44 0.9(6) . . . . ?
Fe C42 C43 C44 -58.4(4) . . . . ?
C41 C42 C43 Fe 59.3(4) . . . . ?
Fe C42 C43 Fe 0.000(5) . . . . ?
C45 Fe C43 C44 38.3(3) . . . . ?
C55 Fe C43 C44 -43.0(7) . . . . ?
C44 Fe C43 C44 0.000(4) . . . . ?
C54 Fe C43 C44 -78.0(4) . . . . ?
C51 Fe C43 C44 164.0(7) . . . . ?
C42 Fe C43 C44 119.9(5) . . . . ?
C41 Fe C43 C44 82.5(3) . . . . ?
C52 Fe C43 C44 -162.0(3) . . . . ?
C53 Fe C43 C44 -120.3(4) . . . . ?
C45 Fe C43 C42 -81.6(3) . . . . ?
C55 Fe C43 C42 -162.9(5) . . . . ?
C44 Fe C43 C42 -119.9(5) . . . . ?
C54 Fe C43 C42 162.1(3) . . . . ?
C51 Fe C43 C42 44.1(9) . . . . ?
C42 Fe C43 C42 0.000(7) . . . . ?
C41 Fe C43 C42 -37.4(3) . . . . ?
C52 Fe C43 C42 78.1(4) . . . . ?
C53 Fe C43 C42 119.8(3) . . . . ?
C42 C43 C44 C45 -0.7(6) . . . . ?
Fe C43 C44 C45 -59.2(4) . . . . ?
C42 C43 C44 Fe 58.5(4) . . . . ?
Fe C43 C44 Fe 0.000(2) . . . . ?
C45 Fe C44 C43 -119.2(5) . . . . ?
C55 Fe C44 C43 160.9(3) . . . . ?
C54 Fe C44 C43 119.1(4) . . . . ?
C51 Fe C44 C43 -168.1(5) . . . . ?
C42 Fe C44 C43 -37.4(3) . . . . ?
C41 Fe C44 C43 -81.2(3) . . . . ?
C52 Fe C44 C43 49.4(8) . . . . ?
C53 Fe C44 C43 78.9(4) . . . . ?
C43 Fe C44 C43 0.000(3) . . . . ?
C45 Fe C44 C45 0.000(4) . . . . ?
C55 Fe C44 C45 -79.9(4) . . . . ?
C54 Fe C44 C45 -121.6(4) . . . . ?
C51 Fe C44 C45 -48.9(7) . . . . ?
C42 Fe C44 C45 81.8(3) . . . . ?
C41 Fe C44 C45 38.1(3) . . . . ?
C52 Fe C44 C45 168.7(6) . . . . ?
C53 Fe C44 C45 -161.9(3) . . . . ?
C43 Fe C44 C45 119.2(5) . . . . ?
C42 C41 C45 C44 0.3(6) . . . . ?
C1 C41 C45 C44 -176.2(5) . . . . ?
Fe C41 C45 C44 59.6(3) . . . . ?
C42 C41 C45 Fe -59.3(3) . . . . ?
C1 C41 C45 Fe 124.2(5) . . . . ?
Fe C41 C45 Fe 0.000(2) . . . . ?
C43 C44 C45 C41 0.2(6) . . . . ?
Fe C44 C45 C41 -60.0(3) . . . . ?
C43 C44 C45 Fe 60.2(4) . . . . ?
Fe C44 C45 Fe 0.000(2) . . . . ?
C55 Fe C45 C41 -123.7(3) . . . . ?
C44 Fe C45 C41 118.7(5) . . . . ?
C54 Fe C45 C41 -164.7(3) . . . . ?
C51 Fe C45 C41 -82.0(4) . . . . ?
C42 Fe C45 C41 37.8(3) . . . . ?
C41 Fe C45 C41 0.000(3) . . . . ?
C52 Fe C45 C41 -51.6(7) . . . . ?
C53 Fe C45 C41 167.1(6) . . . . ?
C43 Fe C45 C41 81.5(3) . . . . ?
C55 Fe C45 C44 117.6(4) . . . . ?
C44 Fe C45 C44 0.000(4) . . . . ?
C54 Fe C45 C44 76.6(4) . . . . ?
C51 Fe C45 C44 159.3(3) . . . . ?
C42 Fe C45 C44 -80.9(4) . . . . ?
C41 Fe C45 C44 -118.7(5) . . . . ?
C52 Fe C45 C44 -170.3(5) . . . . ?
C53 Fe C45 C44 48.4(8) . . . . ?
C43 Fe C45 C44 -37.2(3) . . . . ?
C45 Fe C51 C55 -78.4(4) . . . . ?
C55 Fe C51 C55 0.000(7) . . . . ?
C44 Fe C51 C55 -43.0(7) . . . . ?
C54 Fe C51 C55 37.8(3) . . . . ?
C42 Fe C51 C55 -162.8(3) . . . . ?
C41 Fe C51 C55 -121.4(3) . . . . ?
C52 Fe C51 C55 119.1(5) . . . . ?
C53 Fe C51 C55 81.2(4) . . . . ?
C43 Fe C51 C55 163.3(7) . . . . ?
C45 Fe C51 C52 162.6(3) . . . . ?
C55 Fe C51 C52 -119.1(5) . . . . ?
C44 Fe C51 C52 -162.0(5) . . . . ?
C54 Fe C51 C52 -81.2(4) . . . . ?
C42 Fe C51 C52 78.1(4) . . . . ?
C41 Fe C51 C52 119.5(3) . . . . ?
C52 Fe C51 C52 0.0 . . . . ?
C53 Fe C51 C52 -37.9(3) . . . . ?
C43 Fe C51 C52 44.2(9) . . . . ?
C55 C51 C52 C53 0.6(6) . . . . ?
Fe C51 C52 C53 59.7(4) . . . . ?
C55 C51 C52 Fe -59.0(4) . . . . ?
Fe C51 C52 Fe 0.0 . . . . ?
C45 Fe C52 C53 -160.5(6) . . . . ?
C55 Fe C52 C53 -80.8(4) . . . . ?
C44 Fe C52 C53 39.2(9) . . . . ?
C54 Fe C52 C53 -36.9(3) . . . . ?
C51 Fe C52 C53 -118.7(5) . . . . ?
C42 Fe C52 C53 118.7(4) . . . . ?
C41 Fe C52 C53 161.9(3) . . . . ?
C53 Fe C52 C53 0.000(5) . . . . ?
C43 Fe C52 C53 76.2(4) . . . . ?
C45 Fe C52 C51 -41.8(7) . . . . ?
C55 Fe C52 C51 37.9(3) . . . . ?
C44 Fe C52 C51 157.9(7) . . . . ?
C54 Fe C52 C51 81.8(3) . . . . ?
C51 Fe C52 C51 0.0 . . . . ?
C42 Fe C52 C51 -122.6(3) . . . . ?
C41 Fe C52 C51 -79.4(4) . . . . ?
C53 Fe C52 C51 118.7(5) . . . . ?
C43 Fe C52 C51 -165.1(3) . . . . ?
C51 C52 C53 C54 -0.8(6) . . . . ?
Fe C52 C53 C54 58.6(4) . . . . ?
C51 C52 C53 Fe -59.4(4) . . . . ?
Fe C52 C53 Fe 0.000(3) . . . . ?
C45 Fe C53 C54 38.1(8) . . . . ?
C55 Fe C53 C54 -37.8(3) . . . . ?
C44 Fe C53 C54 74.4(4) . . . . ?
C54 Fe C53 C54 0.000(1) . . . . ?
C51 Fe C53 C54 -82.0(4) . . . . ?
C42 Fe C53 C54 158.7(3) . . . . ?
C41 Fe C53 C54 -165.3(5) . . . . ?
C52 Fe C53 C54 -120.0(5) . . . . ?
C43 Fe C53 C54 116.2(4) . . . . ?
C45 Fe C53 C52 158.2(6) . . . . ?
C55 Fe C53 C52 82.2(4) . . . . ?
C44 Fe C53 C52 -165.5(3) . . . . ?
C54 Fe C53 C52 120.0(5) . . . . ?
C51 Fe C53 C52 38.0(3) . . . . ?
C42 Fe C53 C52 -81.3(4) . . . . ?
C41 Fe C53 C52 -45.3(7) . . . . ?
C52 Fe C53 C52 0.000(4) . . . . ?
C43 Fe C53 C52 -123.7(4) . . . . ?
C52 C53 C54 C55 0.6(6) . . . . ?
Fe C53 C54 C55 59.5(4) . . . . ?
C52 C53 C54 Fe -58.9(4) . . . . ?
Fe C53 C54 Fe 0.0 . . . . ?
C45 Fe C54 C53 -165.2(3) . . . . ?
C55 Fe C54 C53 119.2(5) . . . . ?
C44 Fe C54 C53 -123.3(3) . . . . ?
C51 Fe C54 C53 81.2(3) . . . . ?
C42 Fe C54 C53 -51.4(7) . . . . ?
C41 Fe C54 C53 164.1(6) . . . . ?
C52 Fe C54 C53 37.3(3) . . . . ?
C53 Fe C54 C53 0.000(1) . . . . ?
C43 Fe C54 C53 -82.3(4) . . . . ?
C45 Fe C54 C55 75.6(4) . . . . ?
C55 Fe C54 C55 0.000(6) . . . . ?
C44 Fe C54 C55 117.5(4) . . . . ?
C51 Fe C54 C55 -38.0(3) . . . . ?
C42 Fe C54 C55 -170.6(5) . . . . ?
C41 Fe C54 C55 44.9(8) . . . . ?
C52 Fe C54 C55 -81.9(4) . . . . ?
C53 Fe C54 C55 -119.2(5) . . . . ?
C43 Fe C54 C55 158.5(3) . . . . ?
C53 C54 C55 C51 -0.2(6) . . . . ?
Fe C54 C55 C51 60.0(4) . . . . ?
C53 C54 C55 Fe -60.2(4) . . . . ?
Fe C54 C55 Fe 0.000(4) . . . . ?
C52 C51 C55 C54 -0.3(6) . . . . ?
Fe C51 C55 C54 -59.9(4) . . . . ?
C52 C51 C55 Fe 59.6(4) . . . . ?
Fe C51 C55 Fe 0.000(5) . . . . ?
C45 Fe C55 C54 -122.1(4) . . . . ?
C44 Fe C55 C54 -79.6(4) . . . . ?
C54 Fe C55 C54 0.000(7) . . . . ?
C51 Fe C55 C54 118.8(5) . . . . ?
C42 Fe C55 C54 168.3(6) . . . . ?
C41 Fe C55 C54 -163.2(3) . . . . ?
C52 Fe C55 C54 81.1(4) . . . . ?
C53 Fe C55 C54 37.4(3) . . . . ?
C43 Fe C55 C54 -49.2(7) . . . . ?
C45 Fe C55 C51 119.0(3) . . . . ?
C44 Fe C55 C51 161.5(3) . . . . ?
C54 Fe C55 C51 -118.8(5) . . . . ?
C51 Fe C55 C51 0.000(6) . . . . ?
C42 Fe C55 C51 49.5(8) . . . . ?
C41 Fe C55 C51 77.9(4) . . . . ?
C52 Fe C55 C51 -37.7(3) . . . . ?
C53 Fe C55 C51 -81.5(3) . . . . ?
C43 Fe C55 C51 -168.0(5) . . . . ?
